data_7048408
loop_
_publ_author_name
'Swidan, Ala'aeddeen'
'Binder, Justin F.'
'Onge, Blake J St'
'Suter, Riccardo'
'Burford, Neil'
'Macdonald, Charles L. B.'

_publ_section_title
;
 2,6-Bis(benzimidazol-2-yl)pyridines as more electron-rich and sterically
 accessible alternatives to 2,6-bis(imino)pyridine for group 13
 coordination chemistry.
;
_journal_issue 4
_journal_name_full 'Dalton transactions (Cambridge, England : 2003)'
_journal_page_first 1284
_journal_page_last 1291
_journal_paper_doi 10.1039/c8dt04276d
_journal_volume 48
_journal_year 2019
_chemical_formula_moiety '4(C19 H11 Cl2 Ga N3 O2), 4(Cl4 Ga)'
_chemical_formula_sum 'C76 H44 Cl24 Ga8 N12 O8'
_chemical_formula_weight 2661.79
_space_group_crystal_system monoclinic
_space_group_IT_number 14
_space_group_name_Hall '-P 2ybc'
_space_group_name_H-M_alt 'P 1 21/c 1'
_symmetry_space_group_name_Hall '-P 2ybc'
_symmetry_space_group_name_H-M 'P 1 21/c 1'
_atom_sites_solution_hydrogens geom
_atom_sites_solution_primary dual
_audit_creation_date 2018-07-23
_audit_creation_method
;
Olex2 1.2
(compiled 2018.05.29 svn.r3508 for OlexSys, GUI svn.r5506)
;
_audit_update_record
;
2018-09-27 deposited with the CCDC.
2018-12-19 downloaded from the CCDC.
;
_cell_angle_alpha 90
_cell_angle_beta 99.92
_cell_angle_gamma 90
_cell_formula_units_Z 1
_cell_length_a 9.692
_cell_length_b 9.329
_cell_length_c 26.919
_cell_measurement_reflns_used 9591
_cell_measurement_temperature 170
_cell_measurement_theta_max 74.892
_cell_measurement_theta_min 5.801
_cell_volume 2397.537
_computing_cell_refinement 'SAINT V8.38A (?, 2016)'
_computing_data_collection APEX3
_computing_data_reduction 'SAINT V8.38A (?, 2016)'
_computing_molecular_graphics 'Olex2 (Dolomanov et al., 2009)'
_computing_publication_material 'Olex2 (Dolomanov et al., 2009)'
_computing_structure_refinement 'XL (Sheldrick, 2008)'
_computing_structure_solution 'XT (Sheldrick, 2015)'
_diffrn_ambient_temperature 170.08
_diffrn_measured_fraction_theta_full 0.999
_diffrn_measured_fraction_theta_max 0.997
_diffrn_measurement_device_type 'Bruker APEX3 Photon 100'
_diffrn_measurement_method '\f and \w scans'
_diffrn_radiation_type CuK\a
_diffrn_radiation_wavelength 1.54178
_diffrn_reflns_av_R_equivalents 0.0732
_diffrn_reflns_av_unetI/netI 0.0464
_diffrn_reflns_Laue_measured_fraction_full 0.999
_diffrn_reflns_Laue_measured_fraction_max 0.997
_diffrn_reflns_limit_h_max 12
_diffrn_reflns_limit_h_min -12
_diffrn_reflns_limit_k_max 11
_diffrn_reflns_limit_k_min -11
_diffrn_reflns_limit_l_max 33
_diffrn_reflns_limit_l_min -33
_diffrn_reflns_number 38330
_diffrn_reflns_point_group_measured_fraction_full 0.999
_diffrn_reflns_point_group_measured_fraction_max 0.997
_diffrn_reflns_theta_full 67.679
_diffrn_reflns_theta_max 74.614
_diffrn_reflns_theta_min 3.333
_diffrn_standards_number 0
_exptl_absorpt_coefficient_mu 9.119
_exptl_absorpt_correction_T_max 0.7538
_exptl_absorpt_correction_T_min 0.3038
_exptl_absorpt_correction_type multi-scan
_exptl_absorpt_process_details
'SADABS-2016/2 (Bruker,2016/2) was used for absorption correction. wR2(int) was 0.1890 before and 0.1309 after correction. The Ratio of minimum to maximum transmission is 0.4030. The \l/2 correction factor is Not present.'
_exptl_crystal_colour yellow
_exptl_crystal_colour_primary yellow
_exptl_crystal_density_diffrn 1.844
_exptl_crystal_description prism
_exptl_crystal_F_000 1304
_exptl_crystal_size_max 0.43
_exptl_crystal_size_mid 0.37
_exptl_crystal_size_min 0.15
_refine_diff_density_max 0.914
_refine_diff_density_min -1.643
_refine_diff_density_rms 0.283
_refine_ls_extinction_method none
_refine_ls_goodness_of_fit_ref 1.166
_refine_ls_hydrogen_treatment constr
_refine_ls_matrix_type full
_refine_ls_number_parameters 289
_refine_ls_number_reflns 4898
_refine_ls_number_restraints 162
_refine_ls_restrained_S_all 1.193
_refine_ls_R_factor_all 0.0670
_refine_ls_R_factor_gt 0.0664
_refine_ls_shift/su_max 0.001
_refine_ls_shift/su_mean 0.000
_refine_ls_structure_factor_coef Fsqd
_refine_ls_weighting_details 'w=1/[\s^2^(Fo^2^)+(0.1178P)^2^+3.8180P] where P=(Fo^2^+2Fc^2^)/3'
_refine_ls_weighting_scheme calc
_refine_ls_wR_factor_gt 0.1744
_refine_ls_wR_factor_ref 0.1752
_reflns_Friedel_coverage 0.000
_reflns_number_gt 4804
_reflns_number_total 4898
_reflns_threshold_expression 'I > 2\s(I)'
_cod_data_source_file c8dt04276d2.cif
_cod_data_source_block as1050_p21c
_cod_depositor_comments 'Adding full bibliography for 7048404--7048410.cif.'
_cod_original_cell_volume 2397.6
_cod_database_code 7048408
_shelx_shelxl_version_number 2016/6
_shelx_space_group_comment
;
The symmetry employed for this shelxl refinement is uniquely defined
by the following loop, which should always be used as a source of
symmetry information in preference to the above space-group names.
They are only intended as comments.
;
_shelx_estimated_absorpt_t_max 0.342
_shelx_estimated_absorpt_t_min 0.111
_olex2_refinement_description
;
1. Fixed Uiso
 At 1.2 times of:
  All C(H) groups
2. Uiso/Uaniso restraints and constraints
Uanis(C12) \\sim Ueq, Uanis(Ga1) \\sim Ueq, Uanis(Cl1) \\sim Ueq, Uanis(Cl2)
\\sim Ueq, Uanis(N2) \\sim Ueq, Uanis(N3) \\sim Ueq, Uanis(N1) \\sim Ueq,
Uanis(C8) \\sim Ueq, Uanis(C19) \\sim Ueq, Uanis(C13) \\sim Ueq, Uanis(C7)
\\sim Ueq, Uanis(C1) \\sim Ueq, Uanis(C9) \\sim Ueq, Uanis(C11) \\sim Ueq,
Uanis(C14) \\sim Ueq, Uanis(C18) \\sim Ueq, Uanis(O2) \\sim Ueq, Uanis(O1)
\\sim Ueq, Uanis(C6) \\sim Ueq, Uanis(C2) \\sim Ueq, Uanis(C10) \\sim Ueq,
Uanis(C15) \\sim Ueq, Uanis(C17) \\sim Ueq, Uanis(C5) \\sim Ueq, Uanis(C3)
\\sim Ueq, Uanis(C16) \\sim Ueq, Uanis(C4) \\sim Ueq: with sigma of 0.002 and
sigma for terminal atoms of 0.004
3.a Aromatic/amide H refined with riding coordinates:
 C11(H11), C9(H9), C2(H2), C5(H5), C18(H18), C10(H10), C4(H4), C17(H17),
 C15(H15), C3(H3), C16(H16)
;
_olex2_submission_special_instructions 'No special instructions were received'

loop_
_space_group_symop_operation_xyz
'x, y, z'
'-x, y+1/2, -z+1/2'
'-x, -y, -z'
'x, -y-1/2, z-1/2'

loop_
_atom_site_label
_atom_site_type_symbol
_atom_site_fract_x
_atom_site_fract_y
_atom_site_fract_z
_atom_site_U_iso_or_equiv
_atom_site_adp_type
_atom_site_occupancy
_atom_site_site_symmetry_order
_atom_site_calc_flag
_atom_site_refinement_flags_posn
_atom_site_refinement_flags_adp
Ga1 Ga 0.68952(4) 0.73882(4) 0.34945(2) 0.01171(17) Uani 1 1 d . U
Ga2 Ga 0.21830(4) 0.73494(5) 0.41376(2) 0.01627(18) Uani 1 1 d . .
Cl1 Cl 0.47995(8) 0.78725(10) 0.31229(3) 0.0193(2) Uani 1 1 d . U
Cl6 Cl 0.41542(8) 0.82414(12) 0.45312(3) 0.0252(2) Uani 1 1 d . .
Cl5 Cl 0.12225(9) 0.90526(10) 0.36503(4) 0.0249(2) Uani 1 1 d . .
Cl3 Cl 0.25254(10) 0.53772(10) 0.37508(4) 0.0261(2) Uani 1 1 d . .
Cl4 Cl 0.08598(9) 0.68240(12) 0.46933(4) 0.0289(3) Uani 1 1 d . .
Cl2 Cl 0.83257(10) 0.65642(11) 0.30398(4) 0.0291(3) Uani 1 1 d . U
O1 O 0.6159(3) 0.4253(3) 0.45174(9) 0.0154(5) Uani 1 1 d . U
O2 O 0.8708(3) 1.1213(3) 0.40701(9) 0.0171(5) Uani 1 1 d . U
N2 N 0.7391(3) 0.7727(3) 0.42602(11) 0.0120(5) Uani 1 1 d . U
N3 N 0.7704(3) 0.9481(3) 0.35536(11) 0.0129(5) Uani 1 1 d . U
N1 N 0.6409(3) 0.5416(3) 0.38135(10) 0.0137(6) Uani 1 1 d . U
C8 C 0.7162(3) 0.6694(4) 0.45805(12) 0.0126(6) Uani 1 1 d . U
C19 C 0.8099(3) 1.0580(4) 0.32490(13) 0.0151(7) Uani 1 1 d . U
C11 C 0.8185(4) 0.9299(4) 0.49477(13) 0.0176(7) Uani 1 1 d . U
H11 H 0.852292 1.021386 0.506722 0.021 Uiso 1 1 calc R .
C7 C 0.6581(3) 0.5440(4) 0.43038(12) 0.0133(6) Uani 1 1 d . U
C1 C 0.5799(3) 0.4087(4) 0.36690(12) 0.0133(6) Uani 1 1 d . U
C9 C 0.7449(4) 0.6895(4) 0.51004(13) 0.0167(7) Uani 1 1 d . U
H9 H 0.730231 0.614764 0.532543 0.020 Uiso 1 1 calc R .
C13 C 0.8089(3) 0.9924(4) 0.40156(12) 0.0134(6) Uani 1 1 d . U
C12 C 0.7904(3) 0.9004(4) 0.44353(13) 0.0135(6) Uani 1 1 d . U
C6 C 0.5656(4) 0.3369(4) 0.41084(13) 0.0144(7) Uani 1 1 d . U
C14 C 0.8733(4) 1.1643(4) 0.35760(14) 0.0172(7) Uani 1 1 d . U
C2 C 0.5347(4) 0.3479(4) 0.31965(14) 0.0201(7) Uani 1 1 d . U
H2 H 0.544885 0.395524 0.289302 0.024 Uiso 1 1 calc R .
C5 C 0.5069(4) 0.2014(4) 0.41169(14) 0.0188(7) Uani 1 1 d . U
H5 H 0.499165 0.153284 0.442186 0.023 Uiso 1 1 calc R .
C18 C 0.8016(4) 1.0707(4) 0.27325(14) 0.0207(7) Uani 1 1 d . U
H18 H 0.758271 0.999347 0.250594 0.025 Uiso 1 1 calc R .
C10 C 0.7961(4) 0.8230(4) 0.52803(14) 0.0187(7) Uani 1 1 d . U
H10 H 0.815671 0.840443 0.563317 0.022 Uiso 1 1 calc R .
C4 C 0.4603(4) 0.1417(4) 0.36457(15) 0.0220(8) Uani 1 1 d . U
H4 H 0.417787 0.049629 0.362601 0.026 Uiso 1 1 calc R .
C17 C 0.8599(4) 1.1931(5) 0.25643(16) 0.0265(8) Uani 1 1 d . U
H17 H 0.856804 1.205668 0.221229 0.032 Uiso 1 1 calc R .
C15 C 0.9321(4) 1.2876(4) 0.34152(17) 0.0251(8) Uani 1 1 d . U
H15 H 0.975134 1.358839 0.364274 0.030 Uiso 1 1 calc R .
C3 C 0.4738(4) 0.2128(4) 0.31974(15) 0.0227(8) Uani 1 1 d . U
H3 H 0.440228 0.167327 0.288418 0.027 Uiso 1 1 calc R .
C16 C 0.9234(5) 1.2992(5) 0.28960(17) 0.0281(9) Uani 1 1 d . U
H16 H 0.961608 1.381433 0.276186 0.034 Uiso 1 1 calc R .

loop_
_atom_site_aniso_label
_atom_site_aniso_U_11
_atom_site_aniso_U_22
_atom_site_aniso_U_33
_atom_site_aniso_U_23
_atom_site_aniso_U_13
_atom_site_aniso_U_12
Ga1 0.0046(3) 0.0169(3) 0.0137(3) -0.00092(14) 0.00198(18) -0.00118(14)
Ga2 0.0035(3) 0.0213(3) 0.0243(3) -0.00067(16) 0.00324(19) 0.00333(15)
Cl1 0.0081(4) 0.0277(5) 0.0198(4) 0.0026(3) -0.0041(3) -0.0018(3)
Cl6 0.0052(4) 0.0447(6) 0.0242(4) 0.0022(4) -0.0014(3) -0.0013(3)
Cl5 0.0129(4) 0.0244(5) 0.0339(5) 0.0007(3) -0.0061(3) 0.0071(3)
Cl3 0.0260(5) 0.0212(4) 0.0345(5) -0.0001(3) 0.0147(4) 0.0055(3)
Cl4 0.0127(4) 0.0392(6) 0.0391(5) 0.0001(4) 0.0166(4) 0.0022(4)
Cl2 0.0252(5) 0.0272(5) 0.0415(6) -0.0055(4) 0.0244(4) -0.0004(4)
O1 0.0142(10) 0.0166(10) 0.0153(10) 0.0003(8) 0.0020(8) -0.0030(8)
O2 0.0123(10) 0.0164(10) 0.0228(11) -0.0024(9) 0.0035(8) -0.0030(8)
N2 0.0049(11) 0.0161(11) 0.0150(11) -0.0012(9) 0.0015(9) -0.0006(9)
N3 0.0054(11) 0.0158(11) 0.0172(11) 0.0011(9) 0.0010(9) -0.0002(9)
N1 0.0107(11) 0.0164(12) 0.0141(11) 0.0002(9) 0.0022(9) -0.0002(9)
C8 0.0074(12) 0.0161(13) 0.0140(12) 0.0008(10) 0.0006(10) 0.0013(10)
C19 0.0089(12) 0.0158(13) 0.0210(13) 0.0031(11) 0.0036(10) 0.0010(10)
C11 0.0129(13) 0.0212(14) 0.0187(13) -0.0051(11) 0.0032(11) -0.0003(11)
C7 0.0077(12) 0.0157(13) 0.0163(12) -0.0003(10) 0.0016(10) -0.0009(10)
C1 0.0085(12) 0.0153(13) 0.0160(12) 0.0000(10) 0.0024(10) 0.0001(10)
C9 0.0124(13) 0.0210(14) 0.0162(13) -0.0008(11) 0.0007(11) -0.0008(11)
C13 0.0065(12) 0.0155(13) 0.0181(13) -0.0008(10) 0.0014(10) -0.0003(10)
C12 0.0050(12) 0.0176(13) 0.0178(13) -0.0009(11) 0.0020(10) 0.0002(10)
C6 0.0105(12) 0.0174(13) 0.0155(12) -0.0003(11) 0.0028(10) 0.0008(11)
C14 0.0112(13) 0.0183(13) 0.0226(13) 0.0012(11) 0.0043(11) 0.0012(11)
C2 0.0185(14) 0.0231(14) 0.0188(13) -0.0008(11) 0.0033(11) -0.0011(12)
C5 0.0153(14) 0.0197(14) 0.0217(14) -0.0002(11) 0.0044(11) -0.0023(11)
C18 0.0156(13) 0.0242(14) 0.0223(13) 0.0033(12) 0.0034(11) 0.0002(12)
C10 0.0133(13) 0.0250(14) 0.0183(13) -0.0043(11) 0.0036(11) -0.0015(11)
C4 0.0191(14) 0.0216(14) 0.0258(14) -0.0030(12) 0.0055(12) -0.0041(12)
C17 0.0220(15) 0.0288(15) 0.0293(15) 0.0052(13) 0.0062(12) 0.0014(13)
C15 0.0224(15) 0.0216(14) 0.0322(15) 0.0003(12) 0.0068(12) -0.0020(12)
C3 0.0211(15) 0.0225(14) 0.0234(14) -0.0046(12) 0.0010(12) -0.0024(12)
C16 0.0268(15) 0.0257(15) 0.0334(16) 0.0037(13) 0.0100(13) -0.0010(13)

loop_
_atom_type_symbol
_atom_type_description
_atom_type_scat_dispersion_real
_atom_type_scat_dispersion_imag
_atom_type_scat_source
C C 0.0181 0.0091 'International Tables Vol C Tables 4.2.6.8 and 6.1.1.4'
H H 0.0000 0.0000 'International Tables Vol C Tables 4.2.6.8 and 6.1.1.4'
Cl Cl 0.3639 0.7018 'International Tables Vol C Tables 4.2.6.8 and 6.1.1.4'
Ga Ga -1.2846 0.7763 'International Tables Vol C Tables 4.2.6.8 and 6.1.1.4'
N N 0.0311 0.0180 'International Tables Vol C Tables 4.2.6.8 and 6.1.1.4'
O O 0.0492 0.0322 'International Tables Vol C Tables 4.2.6.8 and 6.1.1.4'

loop_
_geom_angle_atom_site_label_1
_geom_angle_atom_site_label_2
_geom_angle_atom_site_label_3
_geom_angle
Cl2 Ga1 Cl1 117.48(4)
N2 Ga1 Cl1 118.18(8)
N2 Ga1 Cl2 124.34(9)
N2 Ga1 N3 76.22(11)
N2 Ga1 N1 75.95(11)
N3 Ga1 Cl1 98.63(8)
N3 Ga1 Cl2 96.14(8)
N3 Ga1 N1 152.06(11)
N1 Ga1 Cl1 96.47(8)
N1 Ga1 Cl2 97.53(8)
Cl6 Ga2 Cl4 108.70(4)
Cl5 Ga2 Cl6 105.26(4)
Cl5 Ga2 Cl3 114.66(4)
Cl5 Ga2 Cl4 109.71(4)
Cl3 Ga2 Cl6 111.28(4)
Cl3 Ga2 Cl4 107.14(4)
C7 O1 C6 103.9(3)
C13 O2 C14 103.6(3)
C8 N2 Ga1 119.9(2)
C8 N2 C12 120.3(3)
C12 N2 Ga1 119.7(2)
C19 N3 Ga1 140.3(2)
C13 N3 Ga1 114.1(2)
C13 N3 C19 105.3(3)
C7 N1 Ga1 113.5(2)
C7 N1 C1 105.7(3)
C1 N1 Ga1 140.4(2)
N2 C8 C7 110.1(3)
N2 C8 C9 121.6(3)
C9 C8 C7 128.2(3)
C14 C19 N3 106.5(3)
C18 C19 N3 132.3(3)
C18 C19 C14 121.1(3)
C10 C11 C12 118.4(3)
O1 C7 C8 124.5(3)
N1 C7 O1 115.1(3)
N1 C7 C8 120.4(3)
C6 C1 N1 106.9(3)
C6 C1 C2 121.4(3)
C2 C1 N1 131.7(3)
C8 C9 C10 117.8(3)
O2 C13 C12 123.8(3)
N3 C13 O2 116.0(3)
N3 C13 C12 120.1(3)
N2 C12 C11 121.5(3)
N2 C12 C13 109.8(3)
C11 C12 C13 128.8(3)
C1 C6 O1 108.4(3)
C1 C6 C5 123.7(3)
C5 C6 O1 127.9(3)
O2 C14 C19 108.6(3)
C15 C14 O2 127.8(3)
C15 C14 C19 123.6(4)
C3 C2 C1 115.7(3)
C4 C5 C6 114.9(3)
C19 C18 C17 116.3(4)
C11 C10 C9 120.3(3)
C5 C4 C3 122.2(4)
C18 C17 C16 122.2(4)
C14 C15 C16 114.9(4)
C2 C3 C4 122.2(4)
C15 C16 C17 122.0(4)

loop_
_geom_bond_atom_site_label_1
_geom_bond_atom_site_label_2
_geom_bond_distance
Ga1 Cl1 2.1519(9)
Ga1 Cl2 2.1439(9)
Ga1 N2 2.059(3)
Ga1 N3 2.100(3)
Ga1 N1 2.117(3)
Ga2 Cl6 2.1835(9)
Ga2 Cl5 2.1659(10)
Ga2 Cl3 2.1675(10)
Ga2 Cl4 2.1872(10)
O1 C7 1.344(4)
O1 C6 1.394(4)
O2 C13 1.341(4)
O2 C14 1.394(4)
N2 C8 1.337(4)
N2 C12 1.345(4)
N3 C19 1.406(4)
N3 C13 1.303(4)
N1 C7 1.302(4)
N1 C1 1.400(4)
C8 C7 1.448(5)
C8 C9 1.392(5)
C19 C14 1.396(5)
C19 C18 1.384(5)
C11 C12 1.387(5)
C11 C10 1.382(5)
C1 C6 1.387(5)
C1 C2 1.393(5)
C9 C10 1.396(5)
C13 C12 1.454(5)
C6 C5 1.387(5)
C14 C15 1.386(5)
C2 C3 1.391(6)
C5 C4 1.388(5)
C18 C17 1.385(6)
C4 C3 1.403(6)
C17 C16 1.402(6)
C15 C16 1.390(6)
